data_4303402
loop_
_publ_author_name
'M. Angeles Alvarez'
'M. Esther Garc\'ia'
'Daniel Garc\'ia-Viv\'o'
'M. Eugenia Mart\'inez'
'Miguel A. Ruiz'

_publ_section_title
;
Reactions of the Unsaturated Complex [Mo2(\h5-C5H5)2(\m-PEt2)2(CO)2] with
[Au(PR3)]+ Cations: Kinetic Preference of the Mo-P Bonds as the Site of
Attack of the Gold(I) Electrophile
;
_journal_name_full 'Inorganic Chemistry'
_journal_page_first 9767
_journal_page_last 9778
_journal_paper_doi 10.1021/ic901340w
_journal_volume 48
_journal_year 2009
_chemical_compound_source 'synthesis as described'
_chemical_formula_moiety 'C45 H59 Au1 F6 Mo2 O3 P4'
_chemical_formula_sum 'C45 H59 Au F6 Mo2 O3 P4'
_chemical_formula_weight 1274.65
_chemical_name_systematic
;
 ?
;
_space_group_IT_number 14
_symmetry_cell_setting monoclinic
_symmetry_Int_Tables_number 14
_symmetry_space_group_name_Hall '-P 2yn'
_symmetry_space_group_name_H-M 'P 1 21/n 1'
_atom_sites_solution_hydrogens geom
_atom_sites_solution_primary direct
_atom_sites_solution_secondary difmap
_audit_conform_dict_location ftp://ftp.iucr.org/pub/cif_core.dic
_audit_conform_dict_name cif_core.dic
_audit_conform_dict_version 2.3
_audit_creation_method 'WinGX routine CIF_UPDATE'
_cell_angle_alpha 90
_cell_angle_beta 95.3650(10)
_cell_angle_gamma 90
_cell_formula_units_Z 4
_cell_length_a 15.1093(3)
_cell_length_b 17.9915(4)
_cell_length_c 17.4254(3)
_cell_measurement_reflns_used 9868
_cell_measurement_temperature 100.0(1)
_cell_measurement_theta_max 31.87
_cell_measurement_theta_min 2.55
_cell_measurement_wavelength 0.71073
_cell_volume 4716.15(16)
_computing_cell_refinement 'BRUKER APEX'
_computing_data_collection 'BRUKER APEX'
_computing_molecular_graphics 'Ortep-3 for Windows (Farrugia, 1997)'
_computing_publication_material 'WinGX publication routines (Farrugia, 1999)'
_computing_structure_refinement 'SHELXL-97 (Sheldrick, 1997)'
_computing_structure_solution 'DIRDIF (1999)'
_diffrn_ambient_temperature 100.0(1)
_diffrn_measured_fraction_theta_full 0.993
_diffrn_measured_fraction_theta_max 0.993
_diffrn_measurement_device 'four-circle diffractometer'
_diffrn_measurement_device_type 'BRUKER APPEX-II CCD'
_diffrn_measurement_method 'omega/phi scans'
_diffrn_radiation_monochromator graphite
_diffrn_radiation_probe x-ray
_diffrn_radiation_source 'fine-focus sealed tube'
_diffrn_radiation_type MoK\a
_diffrn_radiation_wavelength 0.71073
_diffrn_reflns_av_R_equivalents 0.0435
_diffrn_reflns_av_unetI/netI 0.0339
_diffrn_reflns_limit_h_max 21
_diffrn_reflns_limit_h_min -21
_diffrn_reflns_limit_k_max 25
_diffrn_reflns_limit_k_min -25
_diffrn_reflns_limit_l_max 24
_diffrn_reflns_limit_l_min -24
_diffrn_reflns_number 202978
_diffrn_reflns_theta_full 30.51
_diffrn_reflns_theta_max 30.51
_diffrn_reflns_theta_min 1.63
_exptl_absorpt_coefficient_mu 3.825
_exptl_absorpt_correction_T_max 0.803
_exptl_absorpt_correction_T_min 0.3478
_exptl_absorpt_correction_type multi-scan
_exptl_absorpt_process_details 'BRUKER Sadabs'
_exptl_crystal_colour red
_exptl_crystal_density_diffrn 1.795
_exptl_crystal_density_method 'not measured'
_exptl_crystal_description plate
_exptl_crystal_F_000 2520
_exptl_crystal_size_max 0.35
_exptl_crystal_size_mid 0.13
_exptl_crystal_size_min 0.06
_refine_diff_density_max 1.052
_refine_diff_density_min -0.742
_refine_diff_density_rms 0.117
_refine_ls_extinction_method none
_refine_ls_goodness_of_fit_ref 1.016
_refine_ls_hydrogen_treatment constr
_refine_ls_matrix_type full
_refine_ls_number_parameters 557
_refine_ls_number_reflns 14294
_refine_ls_number_restraints 0
_refine_ls_restrained_S_all 1.016
_refine_ls_R_factor_all 0.0373
_refine_ls_R_factor_gt 0.0242
_refine_ls_shift/su_max 0.003
_refine_ls_shift/su_mean 0
_refine_ls_structure_factor_coef Fsqd
_refine_ls_weighting_details 'calc w=1/[\s^2^(Fo^2^)+(0.0166P)^2^+3.2949P] where P=(Fo^2^+2Fc^2^)/3'
_refine_ls_weighting_scheme calc
_refine_ls_wR_factor_gt 0.0411
_refine_ls_wR_factor_ref 0.044
_reflns_number_gt 11943
_reflns_number_total 14294
_reflns_threshold_expression >2sigma(I)
_cod_data_source_file ic901340w_si_002_1.cif
_cod_data_source_block compound2a
_cod_database_code 4303402

loop_
_symmetry_equiv_pos_as_xyz
'x, y, z'
'-x+1/2, y+1/2, -z+1/2'
'-x, -y, -z'
'x-1/2, -y-1/2, z-1/2'

loop_
_atom_site_label
_atom_site_type_symbol
_atom_site_fract_x
_atom_site_fract_y
_atom_site_fract_z
_atom_site_U_iso_or_equiv
_atom_site_adp_type
_atom_site_occupancy
_atom_site_symmetry_multiplicity
_atom_site_calc_flag
_atom_site_refinement_flags
_atom_site_disorder_assembly
_atom_site_disorder_group
Mo1 Mo -0.089690(11) 0.315857(9) 0.527347(9) 0.01041(4) Uani 1 1 d . . .
Mo2 Mo -0.146588(11) 0.168832(9) 0.551289(9) 0.01060(4) Uani 1 1 d . . .
Au1 Au -0.005557(5) 0.195192(4) 0.460449(4) 0.01234(2) Uani 1 1 d . . .
P1 P -0.03649(3) 0.23640(3) 0.63278(3) 0.01238(10) Uani 1 1 d . . .
P2 P -0.20330(3) 0.25018(3) 0.44841(3) 0.01272(10) Uani 1 1 d . . .
P3 P 0.09967(4) 0.17716(3) 0.37151(3) 0.01301(10) Uani 1 1 d . . .
O1 O -0.23811(11) 0.38393(9) 0.61867(10) 0.0304(4) Uani 1 1 d . . .
O2 O -0.28973(12) 0.22963(10) 0.65374(10) 0.0355(4) Uani 1 1 d . . .
C1 C -0.18420(15) 0.35602(12) 0.58566(12) 0.0197(5) Uani 1 1 d . . .
C2 C -0.23599(16) 0.20938(12) 0.61579(13) 0.0226(5) Uani 1 1 d . . .
C3 C 0.03138(14) 0.39672(11) 0.55281(12) 0.0173(4) Uani 1 1 d . . .
H3 H 0.0754 0.3886 0.5929 0.021 Uiso 1 1 calc R . .
C4 C 0.03182(15) 0.37108(12) 0.47634(12) 0.0200(5) Uani 1 1 d . . .
H4 H 0.0766 0.343 0.4574 0.024 Uiso 1 1 calc R . .
C5 C -0.04695(15) 0.39504(12) 0.43301(12) 0.0211(5) Uani 1 1 d . . .
H5 H -0.0629 0.3854 0.3811 0.025 Uiso 1 1 calc R . .
C6 C -0.09667(15) 0.43591(11) 0.48246(12) 0.0191(5) Uani 1 1 d . . .
H6 H -0.1514 0.4584 0.4692 0.023 Uiso 1 1 calc R . .
C7 C -0.04774(14) 0.43682(11) 0.55737(12) 0.0170(4) Uani 1 1 d . . .
H7 H -0.0654 0.4599 0.6012 0.02 Uiso 1 1 calc R . .
C8 C -0.24482(16) 0.07108(12) 0.54777(15) 0.0276(5) Uani 1 1 d . . .
H8 H -0.3054 0.0801 0.5477 0.033 Uiso 1 1 calc R . .
C9 C -0.1977(2) 0.06422(13) 0.48239(14) 0.0353(7) Uani 1 1 d . . .
H9 H -0.2217 0.0677 0.4314 0.042 Uiso 1 1 calc R . .
C10 C -0.1083(2) 0.05114(13) 0.50764(15) 0.0345(6) Uani 1 1 d . . .
H10 H -0.0625 0.0446 0.4761 0.041 Uiso 1 1 calc R . .
C11 C -0.09943(16) 0.04950(12) 0.58880(15) 0.0278(6) Uani 1 1 d . . .
H11 H -0.047 0.0417 0.6202 0.033 Uiso 1 1 calc R . .
C12 C -0.18382(16) 0.06181(12) 0.61384(13) 0.0237(5) Uani 1 1 d . . .
H12 H -0.1973 0.0636 0.6648 0.028 Uiso 1 1 calc R . .
C13 C 0.08325(14) 0.21401(11) 0.64628(11) 0.0164(4) Uani 1 1 d . . .
H13A H 0.1098 0.2283 0.5999 0.02 Uiso 1 1 calc R . .
H13B H 0.1103 0.2443 0.6881 0.02 Uiso 1 1 calc R . .
C14 C 0.10690(15) 0.13308(12) 0.66375(12) 0.0202(5) Uani 1 1 d . . .
H14A H 0.0823 0.1182 0.7102 0.03 Uiso 1 1 calc R . .
H14B H 0.1704 0.1277 0.6703 0.03 Uiso 1 1 calc R . .
H14C H 0.083 0.1024 0.6218 0.03 Uiso 1 1 calc R . .
C15 C -0.06146(15) 0.26218(12) 0.73108(11) 0.0188(5) Uani 1 1 d . . .
H15A H -0.0171 0.2975 0.752 0.023 Uiso 1 1 calc R . .
H15B H -0.1187 0.2869 0.7278 0.023 Uiso 1 1 calc R . .
C16 C -0.06354(17) 0.19702(13) 0.78672(12) 0.0279(5) Uani 1 1 d . . .
H16A H -0.104 0.1599 0.7649 0.042 Uiso 1 1 calc R . .
H16B H -0.0828 0.2141 0.8346 0.042 Uiso 1 1 calc R . .
H16C H -0.0051 0.176 0.7957 0.042 Uiso 1 1 calc R . .
C17 C -0.19392(15) 0.22755(12) 0.34642(11) 0.0197(5) Uani 1 1 d . . .
H17A H -0.1329 0.2137 0.3405 0.024 Uiso 1 1 calc R . .
H17B H -0.231 0.1847 0.3326 0.024 Uiso 1 1 calc R . .
C18 C -0.22047(18) 0.29012(14) 0.29079(13) 0.0317(6) Uani 1 1 d . . .
H18A H -0.2826 0.3007 0.292 0.047 Uiso 1 1 calc R . .
H18B H -0.2092 0.2756 0.2396 0.047 Uiso 1 1 calc R . .
H18C H -0.1864 0.3337 0.3055 0.047 Uiso 1 1 calc R . .
C19 C -0.31974(14) 0.28083(13) 0.44640(13) 0.0211(5) Uani 1 1 d . . .
H19A H -0.3311 0.297 0.4977 0.025 Uiso 1 1 calc R . .
H19B H -0.3286 0.3232 0.4121 0.025 Uiso 1 1 calc R . .
C20 C -0.38661(16) 0.22039(15) 0.41985(15) 0.0330(6) Uani 1 1 d . . .
H20A H -0.3788 0.2067 0.3677 0.05 Uiso 1 1 calc R . .
H20B H -0.4459 0.2388 0.4226 0.05 Uiso 1 1 calc R . .
H20C H -0.3772 0.1777 0.4526 0.05 Uiso 1 1 calc R . .
C21 C 0.06007(14) 0.11585(11) 0.29260(11) 0.0144(4) Uani 1 1 d . . .
C22 C -0.02293(14) 0.08246(11) 0.29222(11) 0.0167(4) Uani 1 1 d . . .
H22 H -0.0578 0.0917 0.3324 0.02 Uiso 1 1 calc R . .
C23 C -0.05457(14) 0.03543(12) 0.23240(12) 0.0183(4) Uani 1 1 d . . .
H23 H -0.1105 0.014 0.2329 0.022 Uiso 1 1 calc R . .
C24 C -0.00353(15) 0.02006(11) 0.17200(12) 0.0187(4) Uani 1 1 d . . .
C25 C 0.07885(15) 0.05427(13) 0.17241(13) 0.0244(5) Uani 1 1 d . . .
H25 H 0.1138 0.045 0.1323 0.029 Uiso 1 1 calc R . .
C26 C 0.11007(15) 0.10192(13) 0.23112(12) 0.0230(5) Uani 1 1 d . . .
H26 H 0.165 0.1249 0.2294 0.028 Uiso 1 1 calc R . .
C27 C -0.03708(16) -0.03044(13) 0.10640(12) 0.0243(5) Uani 1 1 d . . .
H27A H -0.0557 -0.001 0.0618 0.036 Uiso 1 1 calc R . .
H27B H -0.0865 -0.0589 0.1211 0.036 Uiso 1 1 calc R . .
H27C H 0.0097 -0.0635 0.0946 0.036 Uiso 1 1 calc R . .
C28 C 0.20824(14) 0.14673(11) 0.41226(11) 0.0141(4) Uani 1 1 d . . .
C29 C 0.21864(14) 0.12594(11) 0.48968(11) 0.0165(4) Uani 1 1 d . . .
H29 H 0.1691 0.1244 0.5175 0.02 Uiso 1 1 calc R . .
C30 C 0.30132(15) 0.10749(12) 0.52598(12) 0.0202(5) Uani 1 1 d . . .
H30 H 0.3064 0.0937 0.5776 0.024 Uiso 1 1 calc R . .
C31 C 0.37678(14) 0.10943(11) 0.48590(12) 0.0177(4) Uani 1 1 d . . .
C32 C 0.36635(15) 0.12895(12) 0.40802(12) 0.0202(5) Uani 1 1 d . . .
H32 H 0.4158 0.1294 0.38 0.024 Uiso 1 1 calc R . .
C33 C 0.28406(14) 0.14758(12) 0.37181(12) 0.0183(4) Uani 1 1 d . . .
H33 H 0.279 0.1608 0.32 0.022 Uiso 1 1 calc R . .
C34 C 0.46700(15) 0.09328(13) 0.52648(13) 0.0264(5) Uani 1 1 d . . .
H34A H 0.491 0.1378 0.5506 0.04 Uiso 1 1 calc R . .
H34B H 0.5059 0.076 0.4898 0.04 Uiso 1 1 calc R . .
H34C H 0.4617 0.0558 0.565 0.04 Uiso 1 1 calc R . .
C35 C 0.11878(14) 0.26623(11) 0.32659(11) 0.0150(4) Uani 1 1 d . . .
C36 C 0.19264(15) 0.31042(12) 0.34973(12) 0.0196(5) Uani 1 1 d . . .
H36 H 0.2375 0.292 0.3848 0.023 Uiso 1 1 calc R . .
C37 C 0.19907(16) 0.38202(12) 0.32026(13) 0.0236(5) Uani 1 1 d . . .
H37 H 0.2487 0.4108 0.3357 0.028 Uiso 1 1 calc R . .
C38 C 0.13312(16) 0.41121(12) 0.26856(13) 0.0235(5) Uani 1 1 d . . .
C39 C 0.05962(16) 0.36698(12) 0.24601(12) 0.0233(5) Uani 1 1 d . . .
H39 H 0.0146 0.3858 0.2113 0.028 Uiso 1 1 calc R . .
C40 C 0.05219(15) 0.29569(12) 0.27416(12) 0.0198(5) Uani 1 1 d . . .
H40 H 0.0026 0.2671 0.2581 0.024 Uiso 1 1 calc R . .
C41 C 0.14036(19) 0.48885(13) 0.23679(15) 0.0328(6) Uani 1 1 d . . .
H41A H 0.1965 0.51 0.2557 0.049 Uiso 1 1 calc R . .
H41B H 0.0931 0.519 0.253 0.049 Uiso 1 1 calc R . .
H41C H 0.136 0.4869 0.1815 0.049 Uiso 1 1 calc R . .
P4 P 0.65449(4) 0.02764(3) 0.25948(3) 0.01889(12) Uani 1 1 d . . .
F1 F 0.55828(9) 0.01897(9) 0.21487(8) 0.0397(4) Uani 1 1 d . . .
F2 F 0.61217(10) 0.04960(8) 0.33698(8) 0.0334(3) Uani 1 1 d . . .
F3 F 0.65218(10) -0.05770(7) 0.28420(8) 0.0355(4) Uani 1 1 d . . .
F4 F 0.75172(9) 0.03563(9) 0.30338(8) 0.0362(4) Uani 1 1 d . . .
F5 F 0.65639(10) 0.11323(7) 0.23535(8) 0.0370(4) Uani 1 1 d . . .
F6 F 0.69788(11) 0.00550(9) 0.18232(7) 0.0401(4) Uani 1 1 d . . .
O3 O 0.86058(12) 0.11833(11) 0.98995(10) 0.0396(4) Uani 1 1 d . . .
C42 C 0.78722(16) 0.10721(14) 1.03440(15) 0.0322(6) Uani 1 1 d . . .
H42A H 0.7965 0.0634 1.0667 0.039 Uiso 1 1 calc R . .
H42B H 0.7327 0.1009 1.001 0.039 Uiso 1 1 calc R . .
C43 C 0.7823(2) 0.17619(16) 1.08336(17) 0.0429(7) Uani 1 1 d . . .
H43A H 0.7573 0.1651 1.1313 0.051 Uiso 1 1 calc R . .
H43B H 0.747 0.2146 1.0561 0.051 Uiso 1 1 calc R . .
C44 C 0.8811(2) 0.19999(14) 1.09805(14) 0.0359(6) Uani 1 1 d . . .
H44A H 0.8869 0.253 1.1074 0.043 Uiso 1 1 calc R . .
H44B H 0.9116 0.173 1.1409 0.043 Uiso 1 1 calc R . .
C45 C 0.91460(19) 0.17827(15) 1.02225(15) 0.0357(6) Uani 1 1 d . . .
H45A H 0.9109 0.2203 0.9873 0.043 Uiso 1 1 calc R . .
H45B H 0.9762 0.1627 1.0304 0.043 Uiso 1 1 calc R . .

loop_
_atom_site_aniso_label
_atom_site_aniso_U_11
_atom_site_aniso_U_22
_atom_site_aniso_U_33
_atom_site_aniso_U_23
_atom_site_aniso_U_13
_atom_site_aniso_U_12
Mo1 0.01160(9) 0.00857(8) 0.01124(7) 0.00014(6) 0.00197(6) -0.00052(6)
Mo2 0.01102(9) 0.00937(8) 0.01162(7) 0.00115(6) 0.00224(6) -0.00096(7)
Au1 0.01311(4) 0.01250(4) 0.01207(3) 0.00011(3) 0.00462(3) 0.00086(3)
P1 0.0131(3) 0.0131(3) 0.0110(2) 0.00030(19) 0.00158(19) -0.0001(2)
P2 0.0123(3) 0.0114(2) 0.0141(2) 0.00094(19) -0.00038(19) 0.0003(2)
P3 0.0149(3) 0.0118(2) 0.0132(2) -0.00019(19) 0.0058(2) -0.0008(2)
O1 0.0278(10) 0.0276(9) 0.0386(9) -0.0052(8) 0.0174(8) 0.0027(8)
O2 0.0364(11) 0.0295(10) 0.0455(10) 0.0030(8) 0.0298(9) 0.0036(8)
C1 0.0221(12) 0.0150(11) 0.0222(10) 0.0008(9) 0.0023(9) -0.0043(9)
C2 0.0238(13) 0.0183(11) 0.0265(11) 0.0034(9) 0.0070(10) -0.0024(10)
C3 0.0174(11) 0.0124(10) 0.0219(10) 0.0012(8) 0.0002(8) -0.0058(8)
C4 0.0214(12) 0.0135(10) 0.0271(11) -0.0064(9) 0.0131(9) -0.0069(9)
C5 0.0325(13) 0.0171(11) 0.0143(9) 0.0006(8) 0.0051(9) -0.0112(10)
C6 0.0213(12) 0.0100(10) 0.0255(11) 0.0061(8) -0.0007(9) -0.0015(9)
C7 0.0231(12) 0.0098(10) 0.0192(10) -0.0027(8) 0.0071(9) -0.0057(9)
C8 0.0178(12) 0.0151(11) 0.0490(15) 0.0032(10) -0.0019(11) -0.0077(9)
C9 0.067(2) 0.0136(11) 0.0232(12) 0.0024(9) -0.0099(12) -0.0107(12)
C10 0.0531(18) 0.0107(11) 0.0448(15) -0.0037(10) 0.0309(14) -0.0050(11)
C11 0.0239(13) 0.0102(11) 0.0479(15) 0.0082(10) -0.0050(11) -0.0021(9)
C12 0.0357(14) 0.0149(11) 0.0216(10) 0.0060(9) 0.0089(10) -0.0071(10)
C13 0.0155(11) 0.0182(11) 0.0151(9) -0.0009(8) -0.0007(8) 0.0002(9)
C14 0.0187(12) 0.0212(11) 0.0206(10) 0.0015(9) 0.0014(9) 0.0044(9)
C15 0.0204(12) 0.0239(12) 0.0125(9) -0.0029(8) 0.0037(8) 0.0014(9)
C16 0.0368(15) 0.0331(14) 0.0146(10) 0.0022(9) 0.0075(10) 0.0005(11)
C17 0.0223(12) 0.0214(11) 0.0149(9) 0.0002(8) -0.0017(8) 0.0009(9)
C18 0.0455(16) 0.0300(14) 0.0174(10) 0.0069(9) -0.0082(10) -0.0030(12)
C19 0.0153(11) 0.0230(12) 0.0245(11) 0.0003(9) -0.0003(9) 0.0039(9)
C20 0.0147(12) 0.0370(15) 0.0461(15) -0.0029(12) -0.0040(11) -0.0006(11)
C21 0.0171(11) 0.0122(10) 0.0145(9) 0.0007(7) 0.0044(8) -0.0002(8)
C22 0.0188(11) 0.0137(10) 0.0185(10) 0.0011(8) 0.0071(8) 0.0002(9)
C23 0.0153(11) 0.0164(11) 0.0233(10) 0.0027(8) 0.0025(9) -0.0024(9)
C24 0.0225(12) 0.0137(10) 0.0194(10) 0.0013(8) -0.0007(9) 0.0005(9)
C25 0.0216(12) 0.0310(13) 0.0220(11) -0.0094(10) 0.0096(9) -0.0043(10)
C26 0.0185(12) 0.0278(13) 0.0237(11) -0.0082(9) 0.0083(9) -0.0079(10)
C27 0.0274(13) 0.0206(12) 0.0241(11) -0.0055(9) -0.0013(9) -0.0031(10)
C28 0.0184(11) 0.0089(9) 0.0157(9) -0.0011(7) 0.0052(8) -0.0019(8)
C29 0.0201(11) 0.0125(10) 0.0179(9) 0.0017(8) 0.0082(8) -0.0019(9)
C30 0.0262(13) 0.0165(11) 0.0179(10) 0.0022(8) 0.0018(9) -0.0015(9)
C31 0.0187(12) 0.0103(10) 0.0238(10) -0.0017(8) 0.0007(9) -0.0010(8)
C32 0.0191(12) 0.0196(11) 0.0229(10) -0.0026(9) 0.0071(9) -0.0016(9)
C33 0.0218(12) 0.0184(11) 0.0154(9) -0.0006(8) 0.0057(8) -0.0023(9)
C34 0.0223(13) 0.0257(13) 0.0304(12) 0.0010(10) -0.0012(10) 0.0011(10)
C35 0.0204(11) 0.0117(10) 0.0142(9) -0.0007(8) 0.0090(8) -0.0011(8)
C36 0.0223(12) 0.0183(11) 0.0192(10) -0.0008(8) 0.0078(9) -0.0008(9)
C37 0.0298(13) 0.0161(11) 0.0272(11) -0.0032(9) 0.0139(10) -0.0061(10)
C38 0.0344(14) 0.0137(11) 0.0257(11) 0.0014(9) 0.0205(10) 0.0040(10)
C39 0.0300(13) 0.0207(12) 0.0206(10) 0.0050(9) 0.0107(10) 0.0093(10)
C40 0.0230(12) 0.0184(11) 0.0191(10) -0.0006(8) 0.0078(9) 0.0007(9)
C41 0.0462(16) 0.0168(12) 0.0394(14) 0.0060(10) 0.0253(12) 0.0054(11)
P4 0.0220(3) 0.0189(3) 0.0150(2) 0.0003(2) -0.0021(2) -0.0040(2)
F1 0.0271(8) 0.0518(10) 0.0373(8) 0.0123(7) -0.0123(6) -0.0141(7)
F2 0.0392(9) 0.0355(8) 0.0276(7) -0.0029(6) 0.0136(6) 0.0039(7)
F3 0.0563(10) 0.0194(7) 0.0301(7) 0.0029(6) 0.0009(7) -0.0004(7)
F4 0.0239(8) 0.0546(10) 0.0285(7) -0.0044(7) -0.0065(6) -0.0020(7)
F5 0.0500(10) 0.0218(7) 0.0382(8) 0.0087(6) -0.0013(7) -0.0090(7)
F6 0.0512(10) 0.0503(10) 0.0202(7) -0.0082(6) 0.0102(7) -0.0089(8)
O3 0.0381(11) 0.0413(11) 0.0408(10) -0.0024(9) 0.0120(9) 0.0000(9)
C42 0.0210(13) 0.0337(14) 0.0436(15) 0.0087(12) 0.0113(11) 0.0010(11)
C43 0.0456(18) 0.0409(17) 0.0460(16) 0.0064(13) 0.0243(14) 0.0074(14)
C44 0.0587(19) 0.0224(13) 0.0279(12) 0.0081(10) 0.0109(12) 0.0071(12)
C45 0.0349(16) 0.0330(15) 0.0404(15) 0.0058(12) 0.0088(12) 0.0007(12)

loop_
_atom_type_symbol
_atom_type_description
_atom_type_scat_dispersion_real
_atom_type_scat_dispersion_imag
_atom_type_scat_source
C C 0.0033 0.0016 'International Tables Vol C Tables 4.2.6.8 and 6.1.1.4'
H H 0 0 'International Tables Vol C Tables 4.2.6.8 and 6.1.1.4'
Au Au -2.0133 8.8022 'International Tables Vol C Tables 4.2.6.8 and 6.1.1.4'
F F 0.0171 0.0103 'International Tables Vol C Tables 4.2.6.8 and 6.1.1.4'
Mo Mo -1.6832 0.6857 'International Tables Vol C Tables 4.2.6.8 and 6.1.1.4'
O O 0.0106 0.006 'International Tables Vol C Tables 4.2.6.8 and 6.1.1.4'
P P 0.1023 0.0942 'International Tables Vol C Tables 4.2.6.8 and 6.1.1.4'

loop_
_geom_angle_atom_site_label_1
_geom_angle_atom_site_label_2
_geom_angle_atom_site_label_3
_geom_angle
_geom_angle_site_symmetry_1
_geom_angle_site_symmetry_3
_geom_angle_publ_flag
C1 Mo1 C6 79.51(8) . . ?
C1 Mo1 C5 113.93(8) . . ?
C6 Mo1 C5 35.45(8) . . ?
C1 Mo1 C7 74.59(8) . . ?
C6 Mo1 C7 36.37(7) . . ?
C5 Mo1 C7 59.49(7) . . ?
C1 Mo1 C4 132.48(8) . . ?
C6 Mo1 C4 58.86(8) . . ?
C5 Mo1 C4 35.47(8) . . ?
C7 Mo1 C4 58.48(7) . . ?
C1 Mo1 C3 105.39(8) . . ?
C6 Mo1 C3 59.43(7) . . ?
C5 Mo1 C3 59.20(7) . . ?
C7 Mo1 C3 35.08(7) . . ?
C4 Mo1 C3 35.07(7) . . ?
C1 Mo1 P1 91.75(6) . . ?
C6 Mo1 P1 145.12(5) . . ?
C5 Mo1 P1 144.42(6) . . ?
C7 Mo1 P1 108.75(5) . . ?
C4 Mo1 P1 108.97(6) . . ?
C3 Mo1 P1 91.44(5) . . ?
C1 Mo1 P2 87.83(6) . . ?
C6 Mo1 P2 105.05(5) . . ?
C5 Mo1 P2 97.35(5) . . ?
C7 Mo1 P2 139.19(5) . . ?
C4 Mo1 P2 122.37(5) . . ?
C3 Mo1 P2 156.07(5) . . ?
P1 Mo1 P2 108.311(18) . . ?
C1 Mo1 Au1 150.83(6) . . ?
C6 Mo1 Au1 126.23(6) . . ?
C5 Mo1 Au1 90.79(6) . . ?
C7 Mo1 Au1 133.85(5) . . ?
C4 Mo1 Au1 76.67(5) . . ?
C3 Mo1 Au1 100.47(5) . . ?
P1 Mo1 Au1 74.168(13) . . ?
P2 Mo1 Au1 73.204(13) . . ?
C1 Mo1 Mo2 91.26(6) . . ?
C6 Mo1 Mo2 157.87(5) . . ?
C5 Mo1 Mo2 142.29(5) . . ?
C7 Mo1 Mo2 158.21(5) . . ?
C4 Mo1 Mo2 135.70(5) . . ?
C3 Mo1 Mo2 142.68(5) . . ?
P1 Mo1 Mo2 54.221(13) . . ?
P2 Mo1 Mo2 54.123(13) . . ?
Au1 Mo1 Mo2 59.713(5) . . ?
C2 Mo2 C8 79.84(9) . . ?
C2 Mo2 C12 80.19(9) . . ?
C8 Mo2 C12 35.80(8) . . ?
C2 Mo2 C9 112.37(10) . . ?
C8 Mo2 C9 35.35(9) . . ?
C12 Mo2 C9 58.98(8) . . ?
C2 Mo2 C11 112.77(9) . . ?
C8 Mo2 C11 58.90(8) . . ?
C12 Mo2 C11 35.17(8) . . ?
C9 Mo2 C11 58.57(8) . . ?
C2 Mo2 C10 136.20(9) . . ?
C8 Mo2 C10 58.52(9) . . ?
C12 Mo2 C10 58.49(8) . . ?
C9 Mo2 C10 34.96(10) . . ?
C11 Mo2 C10 35.05(9) . . ?
C2 Mo2 P2 89.11(7) . . ?
C8 Mo2 P2 105.14(6) . . ?
C12 Mo2 P2 140.61(6) . . ?
C9 Mo2 P2 91.70(6) . . ?
C11 Mo2 P2 147.63(6) . . ?
C10 Mo2 P2 112.91(7) . . ?
C2 Mo2 P1 87.11(7) . . ?
C8 Mo2 P1 144.03(6) . . ?
C12 Mo2 P1 109.12(6) . . ?
C9 Mo2 P1 152.79(7) . . ?
C11 Mo2 P1 97.06(6) . . ?
C10 Mo2 P1 117.99(8) . . ?
P2 Mo2 P1 108.037(18) . . ?
C2 Mo2 Au1 148.49(6) . . ?
C8 Mo2 Au1 129.47(7) . . ?
C12 Mo2 Au1 129.63(6) . . ?
C9 Mo2 Au1 94.51(7) . . ?
C11 Mo2 Au1 94.89(6) . . ?
C10 Mo2 Au1 75.30(6) . . ?
P2 Mo2 Au1 73.386(14) . . ?
P1 Mo2 Au1 74.287(13) . . ?
C2 Mo2 Mo1 88.39(6) . . ?
C8 Mo2 Mo1 156.55(6) . . ?
C12 Mo2 Mo1 160.41(6) . . ?
C9 Mo2 Mo1 140.61(6) . . ?
C11 Mo2 Mo1 144.39(6) . . ?
C10 Mo2 Mo1 135.34(6) . . ?
P2 Mo2 Mo1 54.061(13) . . ?
P1 Mo2 Mo1 54.009(13) . . ?
Au1 Mo2 Mo1 60.105(5) . . ?
P3 Au1 Mo2 161.012(14) . . ?
P3 Au1 Mo1 137.650(13) . . ?
Mo2 Au1 Mo1 60.182(5) . . ?
C13 P1 C15 102.66(9) . . ?
C13 P1 Mo1 118.70(7) . . ?
C15 P1 Mo1 118.45(7) . . ?
C13 P1 Mo2 125.34(7) . . ?
C15 P1 Mo2 118.88(7) . . ?
Mo1 P1 Mo2 71.770(14) . . ?
C19 P2 C17 101.98(10) . . ?
C19 P2 Mo1 119.54(7) . . ?
C17 P2 Mo1 123.01(8) . . ?
C19 P2 Mo2 117.97(8) . . ?
C17 P2 Mo2 121.99(7) . . ?
Mo1 P2 Mo2 71.816(14) . . ?
C28 P3 C35 105.12(9) . . ?
C28 P3 C21 109.57(9) . . ?
C35 P3 C21 105.26(9) . . ?
C28 P3 Au1 115.36(7) . . ?
C35 P3 Au1 107.90(7) . . ?
C21 P3 Au1 112.83(7) . . ?
O1 C1 Mo1 175.79(19) . . ?
O2 C2 Mo2 176.7(2) . . ?
C7 C3 C4 107.49(19) . . ?
C7 C3 Mo1 71.13(12) . . ?
C4 C3 Mo1 72.01(12) . . ?
C7 C3 H3 126.3 . . ?
C4 C3 H3 126.3 . . ?
Mo1 C3 H3 122.3 . . ?
C3 C4 C5 109.04(19) . . ?
C3 C4 Mo1 72.92(12) . . ?
C5 C4 Mo1 71.39(12) . . ?
C3 C4 H4 125.5 . . ?
C5 C4 H4 125.5 . . ?
Mo1 C4 H4 121.9 . . ?
C6 C5 C4 107.68(18) . . ?
C6 C5 Mo1 71.65(12) . . ?
C4 C5 Mo1 73.14(12) . . ?
C6 C5 H5 126.2 . . ?
C4 C5 H5 126.2 . . ?
Mo1 C5 H5 120.8 . . ?
C5 C6 C7 107.69(19) . . ?
C5 C6 Mo1 72.91(12) . . ?
C7 C6 Mo1 72.44(11) . . ?
C5 C6 H6 126.2 . . ?
C7 C6 H6 126.2 . . ?
Mo1 C6 H6 120.3 . . ?
C3 C7 C6 108.10(18) . . ?
C3 C7 Mo1 73.78(12) . . ?
C6 C7 Mo1 71.18(11) . . ?
C3 C7 H7 126 . . ?
C6 C7 H7 126 . . ?
Mo1 C7 H7 120.8 . . ?
C9 C8 C12 108.0(2) . . ?
C9 C8 Mo2 73.38(13) . . ?
C12 C8 Mo2 72.47(12) . . ?
C9 C8 H8 126 . . ?
C12 C8 H8 126 . . ?
Mo2 C8 H8 120 . . ?
C10 C9 C8 107.9(2) . . ?
C10 C9 Mo2 73.12(14) . . ?
C8 C9 Mo2 71.28(13) . . ?
C10 C9 H9 126.1 . . ?
C8 C9 H9 126.1 . . ?
Mo2 C9 H9 121.3 . . ?
C9 C10 C11 108.5(2) . . ?
C9 C10 Mo2 71.93(14) . . ?
C11 C10 Mo2 72.30(13) . . ?
C9 C10 H10 125.8 . . ?
C11 C10 H10 125.8 . . ?
Mo2 C10 H10 121.7 . . ?
C12 C11 C10 107.8(2) . . ?
C12 C11 Mo2 71.32(12) . . ?
C10 C11 Mo2 72.65(13) . . ?
C12 C11 H11 126.1 . . ?
C10 C11 H11 126.1 . . ?
Mo2 C11 H11 121.6 . . ?
C11 C12 C8 107.9(2) . . ?
C11 C12 Mo2 73.51(12) . . ?
C8 C12 Mo2 71.74(12) . . ?
C11 C12 H12 126.1 . . ?
C8 C12 H12 126.1 . . ?
Mo2 C12 H12 120.5 . . ?
C14 C13 P1 116.28(15) . . ?
C14 C13 H13A 108.2 . . ?
P1 C13 H13A 108.2 . . ?
C14 C13 H13B 108.2 . . ?
P1 C13 H13B 108.2 . . ?
H13A C13 H13B 107.4 . . ?
C13 C14 H14A 109.5 . . ?
C13 C14 H14B 109.5 . . ?
H14A C14 H14B 109.5 . . ?
C13 C14 H14C 109.5 . . ?
H14A C14 H14C 109.5 . . ?
H14B C14 H14C 109.5 . . ?
C16 C15 P1 114.53(15) . . ?
C16 C15 H15A 108.6 . . ?
P1 C15 H15A 108.6 . . ?
C16 C15 H15B 108.6 . . ?
P1 C15 H15B 108.6 . . ?
H15A C15 H15B 107.6 . . ?
C15 C16 H16A 109.5 . . ?
C15 C16 H16B 109.5 . . ?
H16A C16 H16B 109.5 . . ?
C15 C16 H16C 109.5 . . ?
H16A C16 H16C 109.5 . . ?
H16B C16 H16C 109.5 . . ?
C18 C17 P2 114.42(16) . . ?
C18 C17 H17A 108.7 . . ?
P2 C17 H17A 108.7 . . ?
C18 C17 H17B 108.7 . . ?
P2 C17 H17B 108.7 . . ?
H17A C17 H17B 107.6 . . ?
C17 C18 H18A 109.5 . . ?
C17 C18 H18B 109.5 . . ?
H18A C18 H18B 109.5 . . ?
C17 C18 H18C 109.5 . . ?
H18A C18 H18C 109.5 . . ?
H18B C18 H18C 109.5 . . ?
C20 C19 P2 113.37(16) . . ?
C20 C19 H19A 108.9 . . ?
P2 C19 H19A 108.9 . . ?
C20 C19 H19B 108.9 . . ?
P2 C19 H19B 108.9 . . ?
H19A C19 H19B 107.7 . . ?
C19 C20 H20A 109.5 . . ?
C19 C20 H20B 109.5 . . ?
H20A C20 H20B 109.5 . . ?
C19 C20 H20C 109.5 . . ?
H20A C20 H20C 109.5 . . ?
H20B C20 H20C 109.5 . . ?
C22 C21 C26 118.26(19) . . ?
C22 C21 P3 119.89(15) . . ?
C26 C21 P3 121.84(16) . . ?
C21 C22 C23 120.85(19) . . ?
C21 C22 H22 119.6 . . ?
C23 C22 H22 119.6 . . ?
C24 C23 C22 120.8(2) . . ?
C24 C23 H23 119.6 . . ?
C22 C23 H23 119.6 . . ?
C25 C24 C23 117.96(19) . . ?
C25 C24 C27 120.5(2) . . ?
C23 C24 C27 121.5(2) . . ?
C26 C25 C24 121.5(2) . . ?
C26 C25 H25 119.3 . . ?
C24 C25 H25 119.3 . . ?
C25 C26 C21 120.6(2) . . ?
C25 C26 H26 119.7 . . ?
C21 C26 H26 119.7 . . ?
C24 C27 H27A 109.5 . . ?
C24 C27 H27B 109.5 . . ?
H27A C27 H27B 109.5 . . ?
C24 C27 H27C 109.5 . . ?
H27A C27 H27C 109.5 . . ?
H27B C27 H27C 109.5 . . ?
C29 C28 C33 117.81(19) . . ?
C29 C28 P3 118.46(16) . . ?
C33 C28 P3 123.59(15) . . ?
C30 C29 C28 121.4(2) . . ?
C30 C29 H29 119.3 . . ?
C28 C29 H29 119.3 . . ?
C29 C30 C31 120.68(19) . . ?
C29 C30 H30 119.7 . . ?
C31 C30 H30 119.7 . . ?
C30 C31 C32 118.07(19) . . ?
C30 C31 C34 120.54(19) . . ?
C32 C31 C34 121.4(2) . . ?
C33 C32 C31 121.3(2) . . ?
C33 C32 H32 119.3 . . ?
C31 C32 H32 119.3 . . ?
C32 C33 C28 120.73(19) . . ?
C32 C33 H33 119.6 . . ?
C28 C33 H33 119.6 . . ?
C31 C34 H34A 109.5 . . ?
C31 C34 H34B 109.5 . . ?
H34A C34 H34B 109.5 . . ?
C31 C34 H34C 109.5 . . ?
H34A C34 H34C 109.5 . . ?
H34B C34 H34C 109.5 . . ?
C36 C35 C40 118.61(19) . . ?
C36 C35 P3 122.10(16) . . ?
C40 C35 P3 118.79(16) . . ?
C37 C36 C35 120.0(2) . . ?
C37 C36 H36 120 . . ?
C35 C36 H36 120 . . ?
C38 C37 C36 121.4(2) . . ?
C38 C37 H37 119.3 . . ?
C36 C37 H37 119.3 . . ?
C37 C38 C39 118.3(2) . . ?
C37 C38 C41 121.2(2) . . ?
C39 C38 C41 120.5(2) . . ?
C40 C39 C38 121.3(2) . . ?
C40 C39 H39 119.4 . . ?
C38 C39 H39 119.4 . . ?
C39 C40 C35 120.4(2) . . ?
C39 C40 H40 119.8 . . ?
C35 C40 H40 119.8 . . ?
C38 C41 H41A 109.5 . . ?
C38 C41 H41B 109.5 . . ?
H41A C41 H41B 109.5 . . ?
C38 C41 H41C 109.5 . . ?
H41A C41 H41C 109.5 . . ?
H41B C41 H41C 109.5 . . ?
F1 P4 F3 89.75(8) . . ?
F1 P4 F2 91.01(8) . . ?
F3 P4 F2 89.38(8) . . ?
F1 P4 F5 90.23(8) . . ?
F3 P4 F5 179.52(9) . . ?
F2 P4 F5 90.14(8) . . ?
F1 P4 F4 179.18(9) . . ?
F3 P4 F4 89.98(8) . . ?
F2 P4 F4 89.75(8) . . ?
F5 P4 F4 90.05(8) . . ?
F1 P4 F6 89.57(8) . . ?
F3 P4 F6 90.48(8) . . ?
F2 P4 F6 179.40(9) . . ?
F5 P4 F6 90.00(8) . . ?
F4 P4 F6 89.66(8) . . ?
C42 O3 C45 109.6(2) . . ?
O3 C42 C43 105.9(2) . . ?
O3 C42 H42A 110.6 . . ?
C43 C42 H42A 110.6 . . ?
O3 C42 H42B 110.6 . . ?
C43 C42 H42B 110.6 . . ?
H42A C42 H42B 108.7 . . ?
C42 C43 C44 102.9(2) . . ?
C42 C43 H43A 111.2 . . ?
C44 C43 H43A 111.2 . . ?
C42 C43 H43B 111.2 . . ?
C44 C43 H43B 111.2 . . ?
H43A C43 H43B 109.1 . . ?
C45 C44 C43 100.4(2) . . ?
C45 C44 H44A 111.7 . . ?
C43 C44 H44A 111.7 . . ?
C45 C44 H44B 111.7 . . ?
C43 C44 H44B 111.7 . . ?
H44A C44 H44B 109.5 . . ?
O3 C45 C44 108.2(2) . . ?
O3 C45 H45A 110.1 . . ?
C44 C45 H45A 110.1 . . ?
O3 C45 H45B 110.1 . . ?
C44 C45 H45B 110.1 . . ?
H45A C45 H45B 108.4 . . ?

loop_
_geom_bond_atom_site_label_1
_geom_bond_atom_site_label_2
_geom_bond_distance
_geom_bond_site_symmetry_2
_geom_bond_publ_flag
Mo1 C1 1.966(2) . ?
Mo1 C6 2.296(2) . ?
Mo1 C5 2.312(2) . ?
Mo1 C7 2.313(2) . ?
Mo1 C4 2.335(2) . ?
Mo1 C3 2.347(2) . ?
Mo1 P1 2.4060(5) . ?
Mo1 P2 2.4069(5) . ?
Mo1 Au1 2.82221(19) . ?
Mo1 Mo2 2.8244(2) . ?
Mo2 C2 1.976(2) . ?
Mo2 C8 2.298(2) . ?
Mo2 C12 2.308(2) . ?
Mo2 C9 2.325(2) . ?
Mo2 C11 2.336(2) . ?
Mo2 C10 2.341(2) . ?
Mo2 P2 2.4088(5) . ?
Mo2 P1 2.4125(5) . ?
Mo2 Au1 2.81103(19) . ?
Au1 P3 2.3443(5) . ?
P1 C13 1.847(2) . ?
P1 C15 1.847(2) . ?
P2 C19 1.841(2) . ?
P2 C17 1.842(2) . ?
P3 C28 1.810(2) . ?
P3 C35 1.818(2) . ?
P3 C21 1.820(2) . ?
O1 C1 1.155(3) . ?
O2 C2 1.153(3) . ?
C3 C7 1.405(3) . ?
C3 C4 1.411(3) . ?
C3 H3 0.93 . ?
C4 C5 1.416(3) . ?
C4 H4 0.93 . ?
C5 C6 1.403(3) . ?
C5 H5 0.93 . ?
C6 C7 1.439(3) . ?
C6 H6 0.93 . ?
C7 H7 0.93 . ?
C8 C9 1.404(4) . ?
C8 C12 1.416(3) . ?
C8 H8 0.93 . ?
C9 C10 1.401(4) . ?
C9 H9 0.93 . ?
C10 C11 1.408(4) . ?
C10 H10 0.93 . ?
C11 C12 1.403(3) . ?
C11 H11 0.93 . ?
C12 H12 0.93 . ?
C13 C14 1.523(3) . ?
C13 H13A 0.97 . ?
C13 H13B 0.97 . ?
C14 H14A 0.96 . ?
C14 H14B 0.96 . ?
C14 H14C 0.96 . ?
C15 C16 1.524(3) . ?
C15 H15A 0.97 . ?
C15 H15B 0.97 . ?
C16 H16A 0.96 . ?
C16 H16B 0.96 . ?
C16 H16C 0.96 . ?
C17 C18 1.515(3) . ?
C17 H17A 0.97 . ?
C17 H17B 0.97 . ?
C18 H18A 0.96 . ?
C18 H18B 0.96 . ?
C18 H18C 0.96 . ?
C19 C20 1.526(3) . ?
C19 H19A 0.97 . ?
C19 H19B 0.97 . ?
C20 H20A 0.96 . ?
C20 H20B 0.96 . ?
C20 H20C 0.96 . ?
C21 C22 1.390(3) . ?
C21 C26 1.390(3) . ?
C22 C23 1.392(3) . ?
C22 H22 0.93 . ?
C23 C24 1.390(3) . ?
C23 H23 0.93 . ?
C24 C25 1.388(3) . ?
C24 C27 1.510(3) . ?
C25 C26 1.384(3) . ?
C25 H25 0.93 . ?
C26 H26 0.93 . ?
C27 H27A 0.96 . ?
C27 H27B 0.96 . ?
C27 H27C 0.96 . ?
C28 C29 1.395(3) . ?
C28 C33 1.400(3) . ?
C29 C30 1.387(3) . ?
C29 H29 0.93 . ?
C30 C31 1.392(3) . ?
C30 H30 0.93 . ?
C31 C32 1.396(3) . ?
C31 C34 1.504(3) . ?
C32 C33 1.382(3) . ?
C32 H32 0.93 . ?
C33 H33 0.93 . ?
C34 H34A 0.96 . ?
C34 H34B 0.96 . ?
C34 H34C 0.96 . ?
C35 C36 1.399(3) . ?
C35 C40 1.399(3) . ?
C36 C37 1.394(3) . ?
C36 H36 0.93 . ?
C37 C38 1.383(3) . ?
C37 H37 0.93 . ?
C38 C39 1.393(3) . ?
C38 C41 1.510(3) . ?
C39 C40 1.382(3) . ?
C39 H39 0.93 . ?
C40 H40 0.93 . ?
C41 H41A 0.96 . ?
C41 H41B 0.96 . ?
C41 H41C 0.96 . ?
P4 F1 1.5907(14) . ?
P4 F3 1.5959(15) . ?
P4 F2 1.5970(14) . ?
P4 F5 1.5972(15) . ?
P4 F4 1.5981(14) . ?
P4 F6 1.6003(14) . ?
O3 C42 1.425(3) . ?
O3 C45 1.435(3) . ?
C42 C43 1.512(4) . ?
C42 H42A 0.97 . ?
C42 H42B 0.97 . ?
C43 C44 1.551(4) . ?
C43 H43A 0.97 . ?
C43 H43B 0.97 . ?
C44 C45 1.509(4) . ?
C44 H44A 0.97 . ?
C44 H44B 0.97 . ?
C45 H45A 0.97 . ?
C45 H45B 0.97 . ?
